data_1524105
loop_
_publ_author_name
'Brown, B.E.'

_publ_section_title
;
 The crystal structure of a 3 T lepidolite
;
_journal_name_full 'American Mineralogist'
_journal_page_first 332
_journal_page_last 336
_journal_volume 63
_journal_year 1978
_chemical_formula_sum 'Al4.98 F4.5 H1.5 K3 Li5.19 Mn0.165 O31.5 Si10.5'
_chemical_name_systematic
;
(K2 (Al2.32 Mn0.11 Li3.46) (Al Si7 O20) F3 (O H))1.5
;
_space_group_IT_number 151
_symmetry_space_group_name_Hall 'P 31 2 (0 0 4)'
_symmetry_space_group_name_H-M 'P 31 1 2'
_cell_angle_alpha 90
_cell_angle_beta 90
_cell_angle_gamma 120
_cell_formula_units_Z 1
_cell_length_a 5.2
_cell_length_b 5.2
_cell_length_c 29.76
_cell_volume 696.900
_citation_journal_id_ASTM AMMIAY
_cod_data_source_file Brown_AMMIAY_1978_418.cif
_cod_data_source_block H1.5Al4.98F4.5K3Li5.19Mn0.165O31.5Si10.5
_cod_original_cell_volume 696.8996
_cod_original_sg_symbol_Hall 'P 31 2 (x,y,z+1/3)'
_cod_original_formula_sum 'H1.5 Al4.98 F4.5 K3 Li5.19 Mn0.165 O31.5 Si10.5'
_cod_database_code 1524105

loop_
_symmetry_equiv_pos_as_xyz
x,y,z
-y,x-y,z+1/3
-x+y,-x,z+2/3
-y,-x,-z+2/3
x,x-y,-z
-x+y,y,-z+1/3

loop_
_atom_site_label
_atom_site_type_symbol
_atom_site_fract_x
_atom_site_fract_y
_atom_site_fract_z
_atom_site_occupancy
_atom_site_U_iso_or_equiv
O2 O-2 0.446 0.571 -0.0356 1 0.0
O5 O-2 0.12 0.426 -0.1076 1 0.0
Li2 Li+1 0.779 0.221 0.3333 0.89 0.0
Li3 Li+1 0.121 0.879 0.3333 0.14 0.0
K1 K+1 0.1111 0.8889 0.8333 1 0.0
O1 O-2 0.777 0.172 -0.0349 1 0.0
Si2 Si+4 0.4572 0.5555 -0.0903 1 0.0
Al1 Al+3 0.421 0.579 0.3333 0.3 0.0
O4 O-2 0.654 0.874 -0.1116 1 0.0
Li1 Li+1 0.421 0.579 0.3333 0.7 0.0
O6 O-2 0.583 0.35 -0.1121 0.25 0.0
Al2 Al+3 0.121 0.879 0.3333 0.86 0.0
F1 F-1 0.583 0.35 -0.1121 0.75 0.0
Si1 Si+4 0.7867 0.2127 -0.089 0.75 0.0
Mn1 Mn+5 0.779 0.221 0.3333 0.055 0.0
Al3 Al+3 0.7867 0.2127 -0.089 0.25 0.0
O3 O-2 0.09 0.864 -0.0333 1 0.0
